data_4085732
loop_
_publ_author_name
'Li, Jiancheng'
'Li, Yan'
'Purushothaman, Indu'
'De, Susmita'
'Li, Bin'
'Zhu, Hongping'
'Parameswaran, Pattiyil'
'Ye, Qingsong'
'Liu, Weiping'

_publ_section_title
;
 Fine Tuning of the Substituents on the N-Geminal Phosphorus/Silicon-Based
 Lewis Pairs for the Synthesis ofZ-Type Silyliminophosphoranylalkenes
;
_journal_issue 17
_journal_name_full Organometallics
_journal_page_first 4209
_journal_paper_doi 10.1021/om501288t
_journal_volume 34
_journal_year 2015
_chemical_formula_sum 'C24 H34 N O4 P Si2'
_chemical_formula_weight 487.67
_chemical_name_systematic
; 
 ? 
;
_space_group_IT_number 14
_symmetry_cell_setting monoclinic
_symmetry_space_group_name_Hall '-P 2ybc'
_symmetry_space_group_name_H-M 'P 1 21/c 1'
_atom_sites_solution_hydrogens geom
_atom_sites_solution_primary direct
_atom_sites_solution_secondary difmap
_audit_creation_method SHELXL-97
_cell_angle_alpha 90.00
_cell_angle_beta 91.527(4)
_cell_angle_gamma 90.00
_cell_formula_units_Z 4
_cell_length_a 9.2217(4)
_cell_length_b 8.8910(4)
_cell_length_c 33.4840(17)
_cell_measurement_reflns_used 2113
_cell_measurement_temperature 173(2)
_cell_measurement_theta_max 25.9050
_cell_measurement_theta_min 3.3740
_cell_volume 2744.4(2)
_computing_cell_refinement CrysAlisPro
_computing_data_collection CrysAlisPro
_computing_data_reduction CrysAlisPro
_computing_molecular_graphics 'Bruker SHELXTL'
_computing_publication_material 'Bruker SHELXTL'
_computing_structure_refinement 'SHELXL-97 (Sheldrick, 1997)'
_computing_structure_solution 'SHELXS-97 (Sheldrick, 1990)'
_diffrn_ambient_temperature 173(2)
_diffrn_detector_area_resol_mean 16.1093
_diffrn_measured_fraction_theta_full 0.998
_diffrn_measured_fraction_theta_max 0.998
_diffrn_measurement_device_type 'Xcalibur, Sapphire3, Gemini ultra'
_diffrn_measurement_method 'phi and omega scans'
_diffrn_radiation_monochromator graphite
_diffrn_radiation_source 'Enhanced (Mo) X-ray Source'
_diffrn_radiation_type MoK\a
_diffrn_radiation_wavelength 0.71073
_diffrn_reflns_av_R_equivalents 0.0377
_diffrn_reflns_av_sigmaI/netI 0.0590
_diffrn_reflns_limit_h_max 6
_diffrn_reflns_limit_h_min -11
_diffrn_reflns_limit_k_max 10
_diffrn_reflns_limit_k_min -8
_diffrn_reflns_limit_l_max 40
_diffrn_reflns_limit_l_min -41
_diffrn_reflns_number 11578
_diffrn_reflns_theta_full 26.00
_diffrn_reflns_theta_max 26.00
_diffrn_reflns_theta_min 3.18
_exptl_absorpt_coefficient_mu 0.215
_exptl_absorpt_correction_T_max 0.9582
_exptl_absorpt_correction_T_min 0.9188
_exptl_absorpt_correction_type multi-scan
_exptl_absorpt_process_details empirical
_exptl_crystal_colour colorless
_exptl_crystal_density_diffrn 1.180
_exptl_crystal_density_meas ?
_exptl_crystal_density_method 'not measured'
_exptl_crystal_description block
_exptl_crystal_F_000 1040
_exptl_crystal_size_max 0.40
_exptl_crystal_size_mid 0.40
_exptl_crystal_size_min 0.20
_refine_diff_density_max 0.373
_refine_diff_density_min -0.265
_refine_diff_density_rms 0.052
_refine_ls_extinction_method none
_refine_ls_goodness_of_fit_ref 1.099
_refine_ls_hydrogen_treatment 'refined in riding mode to the carrier atom'
_refine_ls_matrix_type full
_refine_ls_number_parameters 297
_refine_ls_number_reflns 5378
_refine_ls_number_restraints 0
_refine_ls_restrained_S_all 1.099
_refine_ls_R_factor_all 0.0756
_refine_ls_R_factor_gt 0.0561
_refine_ls_shift/su_max 0.002
_refine_ls_shift/su_mean 0.000
_refine_ls_structure_factor_coef Fsqd
_refine_ls_weighting_details 'calc w=1/[\s^2^(Fo^2^)+(0.0421P)^2^+0.9472P] where P=(Fo^2^+2Fc^2^)/3'
_refine_ls_weighting_scheme calc
_refine_ls_wR_factor_gt 0.1118
_refine_ls_wR_factor_ref 0.1192
_reflns_number_gt 4330
_reflns_number_total 5378
_reflns_threshold_expression >2sigma(I)
_cod_data_source_file om501288t_si_003.cif
_cod_data_source_block compound_9
_cod_depositor_comments
;
The following automatic conversions were performed:

'_symmetry_cell_setting' value 'Monoclinic' changed to 'monoclinic'
according to
/usr/data/users/saulius/crontab/automatic-downloads/rss-feeds/ACS/lib/dictionaries/cif_core.dic
dictionary named 'cif_core.dic' version 2.4.2 from 2011-04-26.

'_exptl_crystal_density_meas' value 'not measured' was changed to '?'
- the value is perceived as not measured.

Automatic conversion script
Id: cif_fix_values 3271 2015-04-21 07:52:19Z andrius 

 Adding full bibliography for 4085726--4085732.cif.
;
_cod_original_sg_symbol_H-M P2(1)/c
_cod_database_code 4085732

loop_
_symmetry_equiv_pos_as_xyz
'x, y, z'
'-x, y+1/2, -z+1/2'
'-x, -y, -z'
'x, -y-1/2, z-1/2'

loop_
_atom_site_label
_atom_site_type_symbol
_atom_site_fract_x
_atom_site_fract_y
_atom_site_fract_z
_atom_site_U_iso_or_equiv
_atom_site_adp_type
_atom_site_occupancy
_atom_site_symmetry_multiplicity
_atom_site_calc_flag
_atom_site_refinement_flags
P1 P 0.68844(7) 0.78918(7) 0.121108(19) 0.02164(16) Uani 1 1 d .
Si1 Si 0.99604(7) 1.04105(8) 0.13652(2) 0.02584(18) Uani 1 1 d .
Si2 Si 0.89260(8) 0.65311(8) 0.06017(2) 0.02855(19) Uani 1 1 d .
O1 O 0.6665(2) 0.8062(2) 0.23230(5) 0.0399(5) Uani 1 1 d .
O2 O 0.50155(18) 0.9276(2) 0.19361(5) 0.0335(4) Uani 1 1 d .
O3 O 0.8031(2) 1.1395(2) 0.22843(5) 0.0409(5) Uani 1 1 d .
O4 O 0.99480(19) 0.9843(2) 0.23139(5) 0.0323(4) Uani 1 1 d .
N1 N 0.8289(2) 0.7542(2) 0.09885(6) 0.0280(5) Uani 1 1 d .
C1 C 0.7316(2) 0.8923(3) 0.16718(7) 0.0199(5) Uani 1 1 d .
C2 C 0.8515(3) 0.9770(2) 0.17294(7) 0.0206(5) Uani 1 1 d .
C3 C 0.6323(3) 0.8683(3) 0.20181(7) 0.0242(5) Uani 1 1 d .
C4 C 0.8762(3) 1.0427(3) 0.21398(7) 0.0249(6) Uani 1 1 d .
C5 C 0.3982(3) 0.9152(4) 0.22563(9) 0.0555(9) Uani 1 1 d .
H5A H 0.3046 0.9571 0.2167 0.083 Uiso 1 1 calc R
H5B H 0.4346 0.9710 0.2491 0.083 Uiso 1 1 calc R
H5C H 0.3858 0.8091 0.2327 0.083 Uiso 1 1 calc R
C6 C 1.0366(3) 1.0479(4) 0.26994(8) 0.0467(8) Uani 1 1 d .
H6A H 1.1210 0.9937 0.2810 0.070 Uiso 1 1 calc R
H6B H 0.9557 1.0387 0.2882 0.070 Uiso 1 1 calc R
H6C H 1.0612 1.1544 0.2667 0.070 Uiso 1 1 calc R
C7 C 1.0796(3) 1.2115(3) 0.16084(9) 0.0395(7) Uani 1 1 d .
H7A H 1.1537 1.2531 0.1436 0.059 Uiso 1 1 calc R
H7B H 1.1244 1.1832 0.1866 0.059 Uiso 1 1 calc R
H7C H 1.0043 1.2873 0.1650 0.059 Uiso 1 1 calc R
C8 C 1.1394(3) 0.8957(3) 0.13282(9) 0.0374(7) Uani 1 1 d .
H8A H 1.2266 0.9408 0.1217 0.056 Uiso 1 1 calc R
H8B H 1.1048 0.8142 0.1153 0.056 Uiso 1 1 calc R
H8C H 1.1627 0.8553 0.1595 0.056 Uiso 1 1 calc R
C9 C 0.9154(3) 1.1092(3) 0.08838(8) 0.0356(7) Uani 1 1 d .
H9A H 0.9928 1.1437 0.0711 0.053 Uiso 1 1 calc R
H9B H 0.8491 1.1928 0.0935 0.053 Uiso 1 1 calc R
H9C H 0.8618 1.0272 0.0752 0.053 Uiso 1 1 calc R
C10 C 1.0431(3) 0.5275(3) 0.07810(9) 0.0452(8) Uani 1 1 d .
H10A H 1.1253 0.5889 0.0876 0.068 Uiso 1 1 calc R
H10B H 1.0738 0.4633 0.0561 0.068 Uiso 1 1 calc R
H10C H 1.0093 0.4645 0.1000 0.068 Uiso 1 1 calc R
C11 C 0.7509(4) 0.5325(4) 0.03498(10) 0.0570(9) Uani 1 1 d .
H11A H 0.6755 0.5967 0.0228 0.085 Uiso 1 1 calc R
H11B H 0.7073 0.4663 0.0547 0.085 Uiso 1 1 calc R
H11C H 0.7956 0.4715 0.0143 0.085 Uiso 1 1 calc R
C12 C 0.9701(3) 0.7822(3) 0.02238(8) 0.0444(8) Uani 1 1 d .
H12A H 1.0518 0.8378 0.0345 0.067 Uiso 1 1 calc R
H12B H 0.8953 0.8531 0.0130 0.067 Uiso 1 1 calc R
H12C H 1.0041 0.7233 -0.0003 0.067 Uiso 1 1 calc R
C13 C 0.5532(3) 0.9007(3) 0.09420(7) 0.0268(6) Uani 1 1 d .
C14 C 0.4778(3) 0.8377(4) 0.06188(8) 0.0423(7) Uani 1 1 d .
H14A H 0.4897 0.7342 0.0558 0.051 Uiso 1 1 calc R
C15 C 0.3845(3) 0.9262(5) 0.03824(9) 0.0581(10) Uani 1 1 d .
H15A H 0.3335 0.8833 0.0160 0.070 Uiso 1 1 calc R
C16 C 0.3665(4) 1.0767(5) 0.04733(11) 0.0608(10) Uani 1 1 d .
H16A H 0.3033 1.1372 0.0312 0.073 Uiso 1 1 calc R
C17 C 0.4386(4) 1.1385(4) 0.07919(10) 0.0535(9) Uani 1 1 d .
H17A H 0.4248 1.2417 0.0854 0.064 Uiso 1 1 calc R
C18 C 0.5323(3) 1.0519(3) 0.10271(9) 0.0374(7) Uani 1 1 d .
H18A H 0.5826 1.0964 0.1248 0.045 Uiso 1 1 calc R
C19 C 0.5939(3) 0.6250(3) 0.13946(7) 0.0237(5) Uani 1 1 d .
C20 C 0.4451(3) 0.6214(3) 0.14552(8) 0.0340(6) Uani 1 1 d .
H20A H 0.3863 0.7055 0.1384 0.041 Uiso 1 1 calc R
C21 C 0.3829(3) 0.4944(3) 0.16203(9) 0.0431(8) Uani 1 1 d .
H21A H 0.2813 0.4918 0.1659 0.052 Uiso 1 1 calc R
C22 C 0.4664(3) 0.3724(3) 0.17281(9) 0.0410(7) Uani 1 1 d .
H22A H 0.4229 0.2865 0.1844 0.049 Uiso 1 1 calc R
C23 C 0.6140(3) 0.3751(3) 0.16673(8) 0.0364(7) Uani 1 1 d .
H23A H 0.6723 0.2910 0.1742 0.044 Uiso 1 1 calc R
C24 C 0.6771(3) 0.5004(3) 0.14984(7) 0.0289(6) Uani 1 1 d .
H24A H 0.7783 0.5010 0.1453 0.035 Uiso 1 1 calc R

loop_
_atom_site_aniso_label
_atom_site_aniso_U_11
_atom_site_aniso_U_22
_atom_site_aniso_U_33
_atom_site_aniso_U_23
_atom_site_aniso_U_13
_atom_site_aniso_U_12
P1 0.0177(3) 0.0228(3) 0.0245(3) -0.0020(3) 0.0034(3) -0.0020(3)
Si1 0.0209(4) 0.0247(4) 0.0322(4) 0.0012(3) 0.0056(3) -0.0042(3)
Si2 0.0266(4) 0.0321(4) 0.0273(4) -0.0056(3) 0.0063(3) 0.0003(3)
O1 0.0368(11) 0.0518(12) 0.0315(11) 0.0121(9) 0.0078(9) 0.0057(10)
O2 0.0202(9) 0.0523(12) 0.0284(10) 0.0014(9) 0.0086(8) 0.0059(9)
O3 0.0453(12) 0.0407(11) 0.0365(11) -0.0150(9) -0.0034(9) 0.0162(10)
O4 0.0253(10) 0.0405(11) 0.0307(10) 0.0014(8) -0.0056(8) 0.0008(8)
N1 0.0228(11) 0.0298(12) 0.0317(12) -0.0053(9) 0.0082(9) -0.0026(9)
C1 0.0182(12) 0.0188(12) 0.0229(12) 0.0011(10) 0.0033(10) 0.0030(10)
C2 0.0190(12) 0.0174(12) 0.0256(13) 0.0014(10) 0.0020(10) 0.0021(10)
C3 0.0210(13) 0.0260(13) 0.0256(14) -0.0066(11) 0.0034(11) -0.0024(11)
C4 0.0226(13) 0.0241(13) 0.0281(13) 0.0034(11) 0.0012(11) -0.0040(11)
C5 0.0246(15) 0.104(3) 0.0388(18) 0.0034(18) 0.0154(13) 0.0088(18)
C6 0.0432(18) 0.063(2) 0.0335(16) 0.0037(15) -0.0122(14) -0.0083(16)
C7 0.0387(17) 0.0332(15) 0.0468(17) -0.0013(13) 0.0062(14) -0.0132(14)
C8 0.0215(14) 0.0402(16) 0.0509(18) -0.0034(14) 0.0060(13) 0.0018(13)
C9 0.0418(17) 0.0299(15) 0.0353(15) 0.0062(12) 0.0083(13) -0.0043(13)
C10 0.053(2) 0.0384(17) 0.0443(18) -0.0040(14) 0.0056(15) 0.0138(15)
C11 0.0452(19) 0.064(2) 0.062(2) -0.0347(18) 0.0085(17) -0.0116(17)
C12 0.051(2) 0.0541(19) 0.0285(15) 0.0025(13) 0.0114(14) 0.0070(16)
C13 0.0198(13) 0.0354(15) 0.0255(13) 0.0049(11) 0.0048(10) -0.0001(12)
C14 0.0319(16) 0.059(2) 0.0358(16) -0.0047(14) -0.0017(13) 0.0017(15)
C15 0.0351(18) 0.105(3) 0.0333(17) 0.0048(19) -0.0064(14) 0.001(2)
C16 0.042(2) 0.086(3) 0.055(2) 0.031(2) -0.0008(17) 0.016(2)
C17 0.0460(19) 0.050(2) 0.065(2) 0.0202(17) 0.0002(18) 0.0133(17)
C18 0.0313(15) 0.0373(16) 0.0435(17) 0.0078(13) 0.0000(13) 0.0019(13)
C19 0.0234(13) 0.0233(13) 0.0246(13) -0.0037(10) 0.0028(10) -0.0030(11)
C20 0.0234(14) 0.0275(14) 0.0515(18) -0.0010(13) 0.0055(13) -0.0016(12)
C21 0.0282(15) 0.0391(17) 0.063(2) -0.0006(15) 0.0145(14) -0.0106(14)
C22 0.0495(19) 0.0324(16) 0.0413(17) 0.0051(13) 0.0059(15) -0.0160(15)
C23 0.0460(18) 0.0264(14) 0.0366(16) 0.0029(12) -0.0052(14) -0.0029(13)
C24 0.0268(14) 0.0309(14) 0.0289(14) -0.0015(11) -0.0010(11) 0.0002(12)

loop_
_atom_type_symbol
_atom_type_description
_atom_type_scat_dispersion_real
_atom_type_scat_dispersion_imag
_atom_type_scat_source
C C 0.0033 0.0016 'International Tables Vol C Tables 4.2.6.8 and 6.1.1.4'
H H 0.0000 0.0000 'International Tables Vol C Tables 4.2.6.8 and 6.1.1.4'
N N 0.0061 0.0033 'International Tables Vol C Tables 4.2.6.8 and 6.1.1.4'
Si Si 0.0817 0.0704 'International Tables Vol C Tables 4.2.6.8 and 6.1.1.4'
P P 0.1023 0.0942 'International Tables Vol C Tables 4.2.6.8 and 6.1.1.4'
O O 0.0106 0.0060 'International Tables Vol C Tables 4.2.6.8 and 6.1.1.4'

loop_
_geom_angle_atom_site_label_1
_geom_angle_atom_site_label_2
_geom_angle_atom_site_label_3
_geom_angle
N1 P1 C13 116.42(12)
N1 P1 C19 114.74(11)
C13 P1 C19 106.11(11)
N1 P1 C1 109.99(11)
C13 P1 C1 106.04(11)
C19 P1 C1 102.30(11)
C8 Si1 C9 116.02(13)
C8 Si1 C7 107.84(13)
C9 Si1 C7 105.25(13)
C8 Si1 C2 110.16(12)
C9 Si1 C2 112.32(12)
C7 Si1 C2 104.37(12)
N1 Si2 C12 109.83(12)
N1 Si2 C10 109.96(12)
C12 Si2 C10 106.91(14)
N1 Si2 C11 113.30(13)
C12 Si2 C11 108.80(16)
C10 Si2 C11 107.83(15)
C3 O2 C5 115.0(2)
C4 O4 C6 115.6(2)
P1 N1 Si2 142.06(14)
C2 C1 C3 118.7(2)
C2 C1 P1 124.07(18)
C3 C1 P1 117.00(16)
C1 C2 C4 116.8(2)
C1 C2 Si1 131.04(18)
C4 C2 Si1 112.00(16)
O1 C3 O2 125.0(2)
O1 C3 C1 124.7(2)
O2 C3 C1 110.4(2)
O3 C4 O4 124.5(2)
O3 C4 C2 124.9(2)
O4 C4 C2 110.5(2)
O2 C5 H5A 109.5
O2 C5 H5B 109.5
H5A C5 H5B 109.5
O2 C5 H5C 109.5
H5A C5 H5C 109.5
H5B C5 H5C 109.5
O4 C6 H6A 109.5
O4 C6 H6B 109.5
H6A C6 H6B 109.5
O4 C6 H6C 109.5
H6A C6 H6C 109.5
H6B C6 H6C 109.5
Si1 C7 H7A 109.5
Si1 C7 H7B 109.5
H7A C7 H7B 109.5
Si1 C7 H7C 109.5
H7A C7 H7C 109.5
H7B C7 H7C 109.5
Si1 C8 H8A 109.5
Si1 C8 H8B 109.5
H8A C8 H8B 109.5
Si1 C8 H8C 109.5
H8A C8 H8C 109.5
H8B C8 H8C 109.5
Si1 C9 H9A 109.5
Si1 C9 H9B 109.5
H9A C9 H9B 109.5
Si1 C9 H9C 109.5
H9A C9 H9C 109.5
H9B C9 H9C 109.5
Si2 C10 H10A 109.5
Si2 C10 H10B 109.5
H10A C10 H10B 109.5
Si2 C10 H10C 109.5
H10A C10 H10C 109.5
H10B C10 H10C 109.5
Si2 C11 H11A 109.5
Si2 C11 H11B 109.5
H11A C11 H11B 109.5
Si2 C11 H11C 109.5
H11A C11 H11C 109.5
H11B C11 H11C 109.5
Si2 C12 H12A 109.5
Si2 C12 H12B 109.5
H12A C12 H12B 109.5
Si2 C12 H12C 109.5
H12A C12 H12C 109.5
H12B C12 H12C 109.5
C18 C13 C14 118.7(3)
C18 C13 P1 121.7(2)
C14 C13 P1 119.3(2)
C13 C14 C15 120.2(3)
C13 C14 H14A 119.9
C15 C14 H14A 119.9
C16 C15 C14 119.7(3)
C16 C15 H15A 120.1
C14 C15 H15A 120.1
C17 C16 C15 120.3(3)
C17 C16 H16A 119.8
C15 C16 H16A 119.8
C16 C17 C18 120.4(3)
C16 C17 H17A 119.8
C18 C17 H17A 119.8
C13 C18 C17 120.6(3)
C13 C18 H18A 119.7
C17 C18 H18A 119.7
C24 C19 C20 119.1(2)
C24 C19 P1 117.36(19)
C20 C19 P1 123.5(2)
C21 C20 C19 119.7(3)
C21 C20 H20A 120.1
C19 C20 H20A 120.1
C22 C21 C20 120.9(3)
C22 C21 H21A 119.6
C20 C21 H21A 119.6
C21 C22 C23 119.7(3)
C21 C22 H22A 120.1
C23 C22 H22A 120.1
C22 C23 C24 120.0(3)
C22 C23 H23A 120.0
C24 C23 H23A 120.0
C23 C24 C19 120.7(3)
C23 C24 H24A 119.7
C19 C24 H24A 119.7

loop_
_geom_bond_atom_site_label_1
_geom_bond_atom_site_label_2
_geom_bond_distance
P1 N1 1.543(2)
P1 C13 1.814(3)
P1 C19 1.816(2)
P1 C1 1.829(2)
Si1 C8 1.855(3)
Si1 C9 1.859(3)
Si1 C7 1.876(3)
Si1 C2 1.917(2)
Si2 N1 1.695(2)
Si2 C12 1.865(3)
Si2 C10 1.868(3)
Si2 C11 1.874(3)
O1 C3 1.196(3)
O2 C3 1.338(3)
O2 C5 1.458(3)
O3 C4 1.202(3)
O4 C4 1.331(3)
O4 C6 1.452(3)
C1 C2 1.348(3)
C1 C3 1.511(3)
C2 C4 1.505(3)
C5 H5A 0.9800
C5 H5B 0.9800
C5 H5C 0.9800
C6 H6A 0.9800
C6 H6B 0.9800
C6 H6C 0.9800
C7 H7A 0.9800
C7 H7B 0.9800
C7 H7C 0.9800
C8 H8A 0.9800
C8 H8B 0.9800
C8 H8C 0.9800
C9 H9A 0.9800
C9 H9B 0.9800
C9 H9C 0.9800
C10 H10A 0.9800
C10 H10B 0.9800
C10 H10C 0.9800
C11 H11A 0.9800
C11 H11B 0.9800
C11 H11C 0.9800
C12 H12A 0.9800
C12 H12B 0.9800
C12 H12C 0.9800
C13 C18 1.389(4)
C13 C14 1.389(4)
C14 C15 1.397(4)
C14 H14A 0.9500
C15 C16 1.383(5)
C15 H15A 0.9500
C16 C17 1.358(5)
C16 H16A 0.9500
C17 C18 1.386(4)
C17 H17A 0.9500
C18 H18A 0.9500
C19 C24 1.387(3)
C19 C20 1.393(3)
C20 C21 1.388(4)
C20 H20A 0.9500
C21 C22 1.373(4)
C21 H21A 0.9500
C22 C23 1.382(4)
C22 H22A 0.9500
C23 C24 1.384(4)
C23 H23A 0.9500
C24 H24A 0.9500
